data_4032269
loop_
_publ_author_name
'Hoang, Anita'
'Popov, Kirill'
'Somfai, Peter'

_publ_section_title
;
 An Efficient Synthesis of (+-)-Dehaloperophoramidine.
;
_journal_issue 4
_journal_name_full 'The Journal of organic chemistry'
_journal_page_first 2171
_journal_page_last 2176
_journal_paper_doi 10.1021/acs.joc.6b02969
_journal_volume 82
_journal_year 2017
_chemical_formula_sum 'C27 H26 N4 O3 S'
_chemical_formula_weight 486.6
_space_group_IT_number 148
_symmetry_cell_setting trigonal
_symmetry_Int_Tables_number 148
_symmetry_space_group_name_Hall '-R 3'
_symmetry_space_group_name_H-M 'R -3 :H'
_cell_angle_alpha 90
_cell_angle_beta 90
_cell_angle_gamma 120
_cell_formula_units_Z 18
_cell_length_a 27.622(8)
_cell_length_b 27.622(8)
_cell_length_c 19.122(2)
_cell_measurement_reflns_used 449
_cell_measurement_temperature 293
_cell_measurement_theta_max 28.81
_cell_measurement_theta_min 2.49
_cell_volume 12635(5)
_computing_cell_refinement
;
CrysAlisPro, Agilent Technologies,
Version 1.171.35.19 (release 27-10-2011 CrysAlis171 .NET)
(compiled Oct 27 2011,15:02:11)
;
_computing_data_collection
;
CrysAlisPro, Agilent Technologies,
Version 1.171.35.19 (release 27-10-2011 CrysAlis171 .NET)
(compiled Oct 27 2011,15:02:11)
;
_computing_data_reduction
;
CrysAlisPro, Agilent Technologies,
Version 1.171.35.19 (release 27-10-2011 CrysAlis171 .NET)
(compiled Oct 27 2011,15:02:11)
;
_computing_molecular_graphics unknown
_computing_structure_solution unknown
_diffrn_ambient_temperature 293
_diffrn_detector_area_resol_mean 16.1829
_diffrn_measured_fraction_theta_full 0.98
_diffrn_measured_fraction_theta_max 0.87
_diffrn_measurement_device 'four-cycle diffractometer'
_diffrn_measurement_device_type 'Xcalibur, Sapphire3'
_diffrn_measurement_method '\w scans'
_diffrn_radiation_monochromator graphite
_diffrn_radiation_probe x-ray
_diffrn_radiation_source 'Enhance (Mo) X-ray Source'
_diffrn_radiation_type 'Mo K\a'
_diffrn_radiation_wavelength 0.7107
_diffrn_reflns_av_R_equivalents 0.0722
_diffrn_reflns_av_sigmaI/netI 0.1067
_diffrn_reflns_limit_h_max 34
_diffrn_reflns_limit_h_min -29
_diffrn_reflns_limit_k_max 33
_diffrn_reflns_limit_k_min -35
_diffrn_reflns_limit_l_max 25
_diffrn_reflns_limit_l_min -24
_diffrn_reflns_number 15638
_diffrn_reflns_theta_full 27.11
_diffrn_reflns_theta_max 28.76
_diffrn_reflns_theta_min 2.49
_exptl_absorpt_coefficient_mu 0.147
_exptl_absorpt_correction_T_max 1
_exptl_absorpt_correction_T_min 0.279
_exptl_absorpt_correction_type multi-scan
_exptl_absorpt_process_details
;
CrysAlisPro, Agilent Technologies,
Version 1.171.35.19 (release 27-10-2011 CrysAlis171 .NET)
(compiled Oct 27 2011,15:02:11)
Empirical absorption correction using spherical harmonics,
 implemented in SCALE3 ABSPACK scaling algorithm.
;
_exptl_crystal_density_diffrn 1.1507
_exptl_crystal_F_000 4608
_refine_diff_density_max 0.95
_refine_diff_density_min -0.72
_refine_ls_extinction_method none
_refine_ls_goodness_of_fit_gt 3.36
_refine_ls_goodness_of_fit_ref 1.94
_refine_ls_hydrogen_treatment constr
_refine_ls_number_constraints 104
_refine_ls_number_parameters 316
_refine_ls_number_reflns 6408
_refine_ls_number_restraints 0
_refine_ls_R_factor_all 0.2216
_refine_ls_R_factor_gt 0.0905
_refine_ls_shift/su_max 0.0420
_refine_ls_shift/su_mean 0.0082
_refine_ls_structure_factor_coef F
_refine_ls_weighting_details w=1/(\s^2^(F)+0.000625F^2^)
_refine_ls_weighting_scheme sigma
_refine_ls_wR_factor_gt 0.1520
_refine_ls_wR_factor_ref 0.1655
_reflns_number_gt 1991
_reflns_number_total 6408
_reflns_threshold_expression I>3\s(I)
_cod_data_source_file jo6b02969_si_002.cif
_cod_data_source_block I
_cod_depositor_comments
;
The following automatic conversions were performed:

'_diffrn_radiation_probe' value 'X-ray' changed to 'x-ray' according
to
/home/data/users/saulius/crontab/automatic-downloads/current/ACS/lib/dictionaries/cif_core.dic
dictionary named 'cif_core.dic' version 2.4.2 from 2011-04-26.

Automatic conversion script
Id: cif_fix_values 4973 2017-02-22 13:04:09Z antanas 

The following automatic conversions were performed:

data name '_atom_site_site_symmetry_mutiplicity' was replaced with
'_atom_site_site_symmetry_multiplicity' as specified in the
replacement file 'data/replacement-values/replacement_tags.lst'.

Automatic conversion script
Id: cif_correct_tags 9268 2022-04-12 08:56:07Z antanas 
;
_cod_original_sg_symbol_H-M 'R -3'
_cod_original_formula_sum 'C27 H26 N4 O3 S1'
_cod_database_code 4032269

loop_
_symmetry_equiv_pos_site_id
_symmetry_equiv_pos_as_xyz
1 x,y,z
2 -y,x-y,z
3 -x+y,-x,z
4 -x,-y,-z
5 y,-x+y,-z
6 x-y,x,-z
7 x+2/3,y+1/3,z+1/3
8 -y+2/3,x-y+1/3,z+1/3
9 -x+y+2/3,-x+1/3,z+1/3
10 -x+2/3,-y+1/3,-z+1/3
11 y+2/3,-x+y+1/3,-z+1/3
12 x-y+2/3,x+1/3,-z+1/3
13 x+1/3,y+2/3,z+2/3
14 -y+1/3,x-y+2/3,z+2/3
15 -x+y+1/3,-x+2/3,z+2/3
16 -x+1/3,-y+2/3,-z+2/3
17 y+1/3,-x+y+2/3,-z+2/3
18 x-y+1/3,x+2/3,-z+2/3

loop_
_atom_site_label
_atom_site_type_symbol
_atom_site_fract_x
_atom_site_fract_y
_atom_site_fract_z
_atom_site_adp_type
_atom_site_U_iso_or_equiv
_atom_site_site_symmetry_multiplicity
_atom_site_occupancy
_atom_site_calc_flag
S1 S 0.22098(8) 0.24354(8) 0.10065(9) Uani 0.0609(10) 18 1 d
O1 O 0.07458(18) 0.35300(18) 0.2240(2) Uani 0.065(3) 18 1 d
O2 O 0.1906(2) 0.18483(19) 0.1166(3) Uani 0.084(3) 18 1 d
O3 O 0.28022(18) 0.2732(2) 0.1073(2) Uani 0.077(3) 18 1 d
N1 N 0.2650(2) 0.3676(2) 0.1098(2) Uani 0.053(3) 18 1 d
N2 N 0.0730(2) 0.3584(2) 0.1033(3) Uani 0.059(3) 18 1 d
N3 N 0.19629(19) 0.2748(2) 0.1528(2) Uani 0.051(3) 18 1 d
N4 N 0.25545(19) 0.3459(2) 0.2333(2) Uani 0.064(3) 18 1 d
C1 C 0.0880(2) 0.3456(2) 0.1647(3) Uani 0.051(3) 18 1 d
C2 C 0.2049(3) 0.2513(3) 0.0140(3) Uani 0.056(4) 18 1 d
C3 C 0.0756(3) 0.1655(3) 0.2575(4) Uani 0.080(4) 18 1 d
C4 C 0.0981(2) 0.3499(3) 0.0395(3) Uani 0.060(4) 18 1 d
C5 C 0.1418(2) 0.2425(3) 0.1880(3) Uani 0.052(3) 18 1 d
C6 C 0.1284(3) 0.1937(3) 0.2274(3) Uani 0.065(4) 18 1 d
C7 C 0.1201(2) 0.3121(2) 0.0660(3) Uani 0.048(3) 18 1 d
C8 C 0.2614(3) 0.4135(3) 0.0938(3) Uani 0.053(3) 18 1 d
C9 C 0.2425(3) 0.2925(3) -0.0297(4) Uani 0.068(4) 18 1 d
C10 C 0.1741(4) 0.2606(4) -0.1242(4) Uani 0.084(6) 18 1 d
C11 C 0.1255(2) 0.3193(2) 0.1478(3) Uani 0.041(3) 18 1 d
C12 C 0.1050(2) 0.2639(2) 0.1848(3) Uani 0.041(3) 18 1 d
C13 C 0.2862(3) 0.4996(4) 0.0399(4) Uani 0.104(5) 18 1 d
C14 C 0.2170(3) 0.4131(3) 0.1281(3) Uani 0.055(3) 18 1 d
C15 C 0.2262(2) 0.3361(2) 0.1663(3) Uani 0.043(3) 18 1 d
C16 C 0.2273(4) 0.2966(4) -0.0975(4) Uani 0.083(5) 18 1 d
C17 C 0.2439(4) 0.5023(3) 0.0747(5) Uani 0.102(5) 18 1 d
C18 C 0.2957(3) 0.4559(3) 0.0490(4) Uani 0.077(4) 18 1 d
C19 C 0.0524(2) 0.2338(2) 0.2157(3) Uani 0.054(3) 18 1 d
C20 C 0.1364(4) 0.2193(4) -0.0807(4) Uani 0.089(6) 18 1 d
C21 C 0.1870(2) 0.3617(2) 0.1732(3) Uani 0.043(3) 18 1 d
C22 C 0.0374(3) 0.1849(3) 0.2499(4) Uani 0.075(4) 18 1 d
C23 C 0.2505(3) 0.3888(3) 0.2706(3) Uani 0.070(4) 18 1 d
C24 C 0.2074(3) 0.4586(3) 0.1201(4) Uani 0.080(4) 18 1 d
C25 C 0.1555(5) 0.2662(5) -0.1979(4) Uani 0.148(9) 18 1 d
C26 C 0.1513(3) 0.2143(3) -0.0106(4) Uani 0.075(5) 18 1 d
C27 C 0.1906(2) 0.3757(3) 0.2523(3) Uani 0.059(3) 18 1 d
H1c4 H 0.128964 0.385041 0.02461 Uiso 0.0723 18 1 d
H2c4 H 0.069415 0.330145 0.005243 Uiso 0.0723 18 1 d
H1c7 H 0.093639 0.273859 0.054833 Uiso 0.0574 18 1 d
H2c7 H 0.156206 0.323965 0.046142 Uiso 0.0574 18 1 d
H1c9 H 0.279352 0.318404 -0.01316 Uiso 0.0817 18 1 d
H1c13 H 0.309625 0.529222 0.008397 Uiso 0.1251 18 1 d
H1c16 H 0.25443 0.325422 -0.127274 Uiso 0.1002 18 1 d
H1c18 H 0.325622 0.454849 0.024804 Uiso 0.0927 18 1 d
H1c19 H 0.026558 0.247398 0.21289 Uiso 0.0643 18 1 d
H1c22 H 0.00047 0.16354 0.269006 Uiso 0.0903 18 1 d
H1c23 H 0.277042 0.424867 0.25231 Uiso 0.0837 18 1 d
H2c23 H 0.253092 0.384273 0.320004 Uiso 0.0837 18 1 d
H1c25 H 0.129902 0.280124 -0.194627 Uiso 0.177 18 1 d
H2c25 H 0.187545 0.291794 -0.224753 Uiso 0.177 18 1 d
H3c25 H 0.137355 0.230336 -0.220294 Uiso 0.177 18 1 d
H1c27 H 0.16396 0.343176 0.277611 Uiso 0.0713 18 1 d
H2c27 H 0.187816 0.408766 0.258586 Uiso 0.0713 18 1 d
H1n1 H 0.287247 0.358161 0.089307 Uiso 0.0639 18 1 d
H1n2 H 0.049781 0.371005 0.101386 Uiso 0.0707 18 1 d
H1n4 H 0.272778 0.328854 0.248146 Uiso 0.0763 18 1 d
H1c3 H 0.064928 0.132096 0.283977 Uiso 0.0961 18 1 d
H1c6 H 0.154663 0.180824 0.232997 Uiso 0.0774 18 1 d
H1c17 H 0.239071 0.534137 0.068194 Uiso 0.1218 18 1 d
H1c20 H 0.099671 0.193409 -0.0977 Uiso 0.1068 18 1 d
H1c24 H 0.17755 0.459776 0.144231 Uiso 0.0958 18 1 d
H1c26 H 0.124508 0.18554 0.019466 Uiso 0.0899 18 1 d

loop_
_atom_site_aniso_label
_atom_site_aniso_type_symbol
_atom_site_aniso_U_11
_atom_site_aniso_U_22
_atom_site_aniso_U_33
_atom_site_aniso_U_12
_atom_site_aniso_U_13
_atom_site_aniso_U_23
S1 S 0.0627(12) 0.0774(14) 0.0650(11) 0.0518(11) 0.0013(9) 0.0004(10)
O1 O 0.078(3) 0.085(3) 0.049(3) 0.054(3) 0.006(2) -0.009(2)
O2 O 0.113(4) 0.066(3) 0.098(4) 0.065(3) 0.017(3) 0.012(3)
O3 O 0.058(3) 0.122(4) 0.079(3) 0.065(3) -0.002(2) -0.002(3)
N1 N 0.052(3) 0.069(4) 0.043(3) 0.034(3) 0.007(3) 0.006(3)
N2 N 0.063(4) 0.080(4) 0.060(3) 0.055(3) -0.004(3) 0.001(3)
N3 N 0.040(3) 0.064(4) 0.050(3) 0.028(3) 0.006(2) 0.005(3)
N4 N 0.047(3) 0.092(4) 0.055(3) 0.038(3) -0.014(3) -0.006(3)
C1 C 0.041(4) 0.050(4) 0.062(4) 0.022(3) -0.009(3) 0.001(3)
C2 C 0.052(4) 0.068(5) 0.061(4) 0.038(4) -0.006(4) -0.009(4)
C3 C 0.079(6) 0.058(5) 0.083(5) 0.019(4) 0.010(5) 0.027(4)
C4 C 0.054(4) 0.082(5) 0.046(4) 0.035(4) 0.003(3) -0.008(3)
C5 C 0.046(4) 0.056(4) 0.049(3) 0.023(3) -0.007(3) -0.005(3)
C6 C 0.063(5) 0.055(4) 0.069(4) 0.024(4) 0.000(4) 0.014(4)
C7 C 0.059(4) 0.059(4) 0.046(3) 0.045(4) -0.004(3) 0.000(3)
C8 C 0.045(4) 0.055(4) 0.044(3) 0.015(4) 0.006(3) 0.004(3)
C9 C 0.070(5) 0.080(5) 0.060(4) 0.042(5) 0.004(4) -0.007(4)
C10 C 0.125(8) 0.112(7) 0.061(5) 0.095(7) 0.002(6) -0.009(5)
C11 C 0.036(3) 0.049(4) 0.041(3) 0.025(3) -0.002(3) -0.003(3)
C12 C 0.042(4) 0.045(4) 0.040(3) 0.024(3) -0.011(3) -0.007(3)
C13 C 0.059(6) 0.104(7) 0.116(7) 0.015(5) 0.041(5) 0.041(6)
C14 C 0.049(4) 0.052(4) 0.051(4) 0.015(4) 0.003(3) -0.004(3)
C15 C 0.033(3) 0.052(4) 0.038(3) 0.016(3) -0.006(3) -0.002(3)
C16 C 0.092(7) 0.111(7) 0.066(5) 0.065(6) 0.020(5) 0.005(5)
C17 C 0.100(7) 0.043(5) 0.139(8) 0.019(5) 0.005(6) 0.036(5)
C18 C 0.078(6) 0.077(5) 0.082(5) 0.042(5) 0.013(4) 0.024(4)
C19 C 0.038(4) 0.051(4) 0.068(4) 0.019(3) 0.008(3) 0.011(3)
C20 C 0.096(7) 0.117(8) 0.083(6) 0.074(6) -0.030(5) -0.046(5)
C21 C 0.039(3) 0.047(4) 0.043(3) 0.021(3) -0.001(3) -0.005(3)
C22 C 0.043(4) 0.084(6) 0.087(5) 0.023(4) 0.004(4) 0.004(5)
C23 C 0.059(5) 0.093(6) 0.042(4) 0.027(4) -0.007(3) -0.013(4)
C24 C 0.079(6) 0.059(5) 0.099(6) 0.032(4) 0.001(5) -0.005(4)
C25 C 0.252(13) 0.224(12) 0.060(5) 0.189(11) -0.051(7) -0.037(6)
C26 C 0.077(6) 0.087(6) 0.075(5) 0.051(5) 0.008(4) -0.008(4)
C27 C 0.051(4) 0.068(5) 0.048(4) 0.021(4) -0.003(3) -0.014(3)

loop_
_atom_type_symbol
_atom_type_scat_dispersion_real
_atom_type_scat_dispersion_imag
_atom_type_scat_source
C 0.0033 0.0016 'International Tables Vol C tables 4.2.6.8 and 6.1.1.1'
H 0.0000 0.0000 'International Tables Vol C tables 4.2.6.8 and 6.1.1.1'
N 0.0061 0.0033 'International Tables Vol C tables 4.2.6.8 and 6.1.1.1'
O 0.0106 0.0060 'International Tables Vol C tables 4.2.6.8 and 6.1.1.1'
S 0.1246 0.1234 'International Tables Vol C tables 4.2.6.8 and 6.1.1.1'

loop_
_geom_angle_atom_site_label_1
_geom_angle_atom_site_label_2
_geom_angle_atom_site_label_3
_geom_angle
O2 S1 O3 119.1(4)
O2 S1 C2 107.3(3)
O3 S1 C2 107.6(3)
C8 N1 C15 110.3(6)
C8 N1 H1n1 124.83
C15 N1 H1n1 124.83
C1 N2 C4 116.5(6)
C1 N2 H1n2 121.76
C4 N2 H1n2 121.76
C5 N3 C15 115.3(5)
C15 N4 C23 108.3(6)
C15 N4 H1n4 125.87
C23 N4 H1n4 125.86
O1 C1 N2 126.5(7)
O1 C1 C11 125.9(6)
N2 C1 C11 107.6(5)
S1 C2 C9 122.8(5)
S1 C2 C26 118.0(5)
C9 C2 C26 119.2(6)
C6 C3 C22 121.3(7)
C6 C3 H1c3 119.36
C22 C3 H1c3 119.36
N2 C4 C7 102.2(5)
N2 C4 H1c4 109.47
N2 C4 H2c4 109.47
C7 C4 H1c4 109.47
C7 C4 H2c4 109.47
H1c4 C4 H2c4 115.88
N3 C5 C6 121.2(7)
N3 C5 C12 117.4(6)
C6 C5 C12 121.3(6)
C3 C6 C5 117.0(8)
C3 C6 H1c6 121.48
C5 C6 H1c6 121.48
C4 C7 C11 106.7(5)
C4 C7 H1c7 109.47
C4 C7 H2c7 109.47
C11 C7 H1c7 109.47
C11 C7 H2c7 109.47
H1c7 C7 H2c7 112.15
N1 C8 C14 111.4(5)
N1 C8 C18 126.5(8)
C14 C8 C18 122.2(8)
C2 C9 C16 120.2(6)
C2 C9 H1c9 119.89
C16 C9 H1c9 119.88
C16 C10 C20 117.4(8)
C16 C10 C25 123.4(7)
C20 C10 C25 119.1(8)
C1 C11 C7 102.8(5)
C1 C11 C12 111.8(5)
C7 C11 C12 111.8(5)
C5 C12 C11 117.4(5)
C5 C12 C19 119.1(6)
C11 C12 C19 123.5(7)
C17 C13 C18 121.9(7)
C17 C13 H1c13 119.07
C18 C13 H1c13 119.07
C8 C14 C21 110.3(7)
C8 C14 C24 119.9(6)
C21 C14 C24 129.8(7)
N1 C15 N3 111.9(5)
N1 C15 N4 111.4(4)
N1 C15 C21 105.1(5)
N3 C15 N4 107.6(5)
N3 C15 C21 114.3(4)
N4 C15 C21 106.4(5)
C9 C16 C10 122.5(7)
C9 C16 H1c16 118.74
C10 C16 H1c16 118.75
C13 C17 C24 120.6(9)
C13 C17 H1c17 119.69
C24 C17 H1c17 119.69
C8 C18 C13 118.4(8)
C8 C18 H1c18 120.81
C13 C18 H1c18 120.81
C12 C19 C22 120.2(8)
C12 C19 H1c19 119.88
C22 C19 H1c19 119.88
C10 C20 C26 120.8(7)
C10 C20 H1c20 119.57
C26 C20 H1c20 119.58
C14 C21 C15 101.4(5)
C14 C21 C27 112.8(5)
C15 C21 C27 102.9(5)
C3 C22 C19 120.8(6)
C3 C22 H1c22 119.61
C19 C22 H1c22 119.6
N4 C23 C27 103.0(5)
N4 C23 H1c23 109.47
N4 C23 H2c23 109.47
C27 C23 H1c23 109.47
C27 C23 H2c23 109.47
H1c23 C23 H2c23 115.22
C14 C24 C17 117.0(8)
C14 C24 H1c24 121.49
C17 C24 H1c24 121.48
C10 C25 H1c25 109.47
C10 C25 H2c25 109.47
C10 C25 H3c25 109.47
H1c25 C25 H2c25 109.47
H1c25 C25 H3c25 109.47
H2c25 C25 H3c25 109.47
C2 C26 C20 119.8(6)
C2 C26 H1c26 120.12
C20 C26 H1c26 120.12
C21 C27 C23 101.9(5)
C21 C27 H1c27 109.47
C21 C27 H2c27 109.47
C23 C27 H1c27 109.47
C23 C27 H2c27 109.47
H1c27 C27 H2c27 116.13

loop_
_geom_bond_atom_site_label_1
_geom_bond_atom_site_label_2
_geom_bond_distance
S1 O2 1.438(5)
S1 O3 1.423(5)
S1 C2 1.757(7)
O1 C1 1.241(8)
N1 C8 1.357(11)
N1 C15 1.463(6)
N1 H1n1 0.87
N2 C1 1.350(9)
N2 C4 1.480(9)
N2 H1n2 0.87
N3 C5 1.473(7)
N3 C15 1.490(8)
N4 C15 1.466(7)
N4 C23 1.448(11)
N4 H1n4 0.87
C1 C11 1.565(11)
C2 C9 1.373(9)
C2 C26 1.394(9)
C3 C6 1.388(10)
C3 C22 1.411(14)
C3 H1c3 0.96
C4 C7 1.534(11)
C4 H1c4 0.96
C4 H2c4 0.96
C5 C6 1.424(10)
C5 C12 1.411(11)
C6 H1c6 0.96
C7 C11 1.574(7)
C7 H1c7 0.96
C7 H2c7 0.96
C8 C14 1.387(11)
C8 C18 1.375(9)
C9 C16 1.385(11)
C9 H1c9 0.96
C10 C16 1.395(12)
C10 C20 1.375(11)
C10 C25 1.534(13)
C11 C12 1.516(8)
C12 C19 1.395(8)
C13 C17 1.379(15)
C13 C18 1.370(15)
C13 H1c13 0.96
C14 C21 1.507(8)
C14 C24 1.417(13)
C15 C21 1.569(11)
C16 H1c16 0.96
C17 C24 1.417(10)
C17 H1c17 0.96
C18 H1c18 0.96
C19 C22 1.364(10)
C19 H1c19 0.96
C20 C26 1.429(12)
C20 H1c20 0.96
C21 C27 1.552(8)
C22 H1c22 0.96
C23 C27 1.547(10)
C23 H1c23 0.96
C23 H2c23 0.96
C24 H1c24 0.96
C25 H1c25 0.96
C25 H2c25 0.96
C25 H3c25 0.96
C26 H1c26 0.96
C27 H1c27 0.96
C27 H2c27 0.96

loop_
_geom_hbond_atom_site_label_D
_geom_hbond_atom_site_label_H
_geom_hbond_atom_site_label_A
_geom_hbond_site_symmetry_A
_geom_hbond_distance_DH
_geom_hbond_distance_HA
_geom_hbond_distance_DA
_geom_hbond_angle_DHA
N1 H1n1 O1 12_555 0.87 2.45 3.006(9) 122.59
N1 H1n1 O3 . 0.87 2.28 2.840(9) 121.98
N2 H1n2 N4 11_455 0.87 2.16 3.011(11) 164.49
C6 H1c6 O2 . 0.96 2.42 2.815(9) 104.48
